data_2312479
loop_
_publ_author_name
'Corfield, Peter W. R.'
'Elsayed, Ahmed'
'DaCunha, Tristan'
'Bender, Christopher'

_publ_section_title
;
 Crystal structures, electron spin resonance, and thermogravimetric
 analysis of three mixed-valence copper cyanide polymers.
;
_journal_coeditor_code DG3052
_journal_issue 6
_journal_name_full 'Acta crystallographica. Section C, Structural chemistry'
_journal_paper_doi 10.1107/S2053229624003371
_journal_volume 80
_journal_year 2024
_chemical_formula_iupac '[Cu3 (C N)4 (C3 H9 N1 O1)2]'
_chemical_formula_moiety 'C10 H18 Cu3 N6 O2'
_chemical_formula_sum 'C10 H18 Cu3 N6 O2'
_chemical_formula_weight 444.94
_chemical_name_systematic
;
Poly[bis(2-aminopropanol)tetra-\m-cyanido-tricopper(I,II)]
;
_space_group_crystal_system monoclinic
_space_group_IT_number 14
_space_group_name_Hall '-P 2ybc'
_space_group_name_H-M_alt 'P 1 21/c 1'
_atom_sites_solution_hydrogens mixed
_atom_sites_solution_primary heavy
_atom_sites_solution_secondary difmap
_audit_creation_method SHELXL-2018/3
_cell_angle_alpha 90
_cell_angle_beta 112.134(3)
_cell_angle_gamma 90
_cell_formula_units_Z 2
_cell_length_a 9.3903(4)
_cell_length_b 8.9608(4)
_cell_length_c 9.7986(4)
_cell_measurement_reflns_used 1863
_cell_measurement_temperature 295(2)
_cell_measurement_theta_max 25.0
_cell_measurement_theta_min 1.0
_cell_volume 763.74(6)
_computing_cell_refinement
;
SCALEPACK (Otwinowski & Minor, 1997)
;
_computing_data_collection
;
KappaCCD Server Software (Nonius, 1997)
;
_computing_data_reduction
;
DENZO and SCALEPACK (Otwinowski & Minor,1997)
;
_computing_molecular_graphics
;
ORTEPIII (Burnett & Johnson, 1996) and ORTEP-3 for Windows (Farrugia,
2012)
;
_computing_publication_material
;
publCIF (Westrip, 2010)
;
_computing_structure_refinement
;
SHELXL2018 (Sheldrick, 2015<i>b</i>)
;
_computing_structure_solution
;
SHELXS97 (Sheldrick, 2008)
;
_diffrn_ambient_temperature 295(2)
_diffrn_detector_area_resol_mean 9
_diffrn_measured_fraction_theta_full 1.000
_diffrn_measured_fraction_theta_max 1.000
_diffrn_measurement_device_type 'Enraf-Nonius KappaCCD'
_diffrn_measurement_method 'combination of \w and \f scans'
_diffrn_radiation_monochromator graphite
_diffrn_radiation_type MoK\a
_diffrn_radiation_wavelength 0.7107
_diffrn_reflns_av_R_equivalents 0.084
_diffrn_reflns_av_unetI/netI 0.074
_diffrn_reflns_limit_h_max 10
_diffrn_reflns_limit_h_min -11
_diffrn_reflns_limit_k_max 10
_diffrn_reflns_limit_k_min 0
_diffrn_reflns_limit_l_max 11
_diffrn_reflns_limit_l_min 0
_diffrn_reflns_number 19192
_diffrn_reflns_theta_full 25.016
_diffrn_reflns_theta_max 25.016
_diffrn_reflns_theta_min 2.341
_diffrn_source 'fine-focus sealed tube'
_exptl_absorpt_coefficient_mu 4.150
_exptl_absorpt_correction_T_max 0.93
_exptl_absorpt_correction_T_min 0.75
_exptl_absorpt_correction_type refdelf
_exptl_absorpt_process_details
;
(Otwinowski & Minor,1997)
;
_exptl_crystal_density_diffrn 1.935
_exptl_crystal_density_method 'not measured'
_exptl_crystal_description plate
_exptl_crystal_F_000 446
_exptl_crystal_size_max 0.150
_exptl_crystal_size_mid 0.080
_exptl_crystal_size_min 0.020
_refine_diff_density_max 0.836
_refine_diff_density_min -0.480
_refine_ls_extinction_method none
_refine_ls_goodness_of_fit_ref 1.155
_refine_ls_hydrogen_treatment mixed
_refine_ls_matrix_type full
_refine_ls_number_parameters 117
_refine_ls_number_reflns 1350
_refine_ls_number_restraints 28
_refine_ls_restrained_S_all 1.144
_refine_ls_R_factor_all 0.0951
_refine_ls_R_factor_gt 0.0335
_refine_ls_shift/su_max 0.000
_refine_ls_shift/su_mean 0.000
_refine_ls_structure_factor_coef Fsqd
_refine_ls_weighting_details 'w=1/[\s^2^(Fo^2^)+(0.0480P)^2^+1.2000P] where P=(Fo^2^+2Fc^2^)/3'
_refine_ls_weighting_scheme calc
_refine_ls_wR_factor_gt 0.0813
_refine_ls_wR_factor_ref 0.1133
_reflns_number_gt 855
_reflns_number_total 1350
_reflns_threshold_expression 'I > 2\s(I)'
_cod_data_source_file dg3052.cif
_cod_data_source_block 2
_cod_original_sg_symbol_H-M 'P 21/c'
_cod_database_code 2312479
_shelx_space_group_comment
;
The symmetry employed for this shelxl refinement is uniquely defined
by the following loop, which should always be used as a source of
symmetry information in preference to the above space-group names.
They are only intended as comments.
;
_shelx_estimated_absorpt_t_min 0.575
_shelx_estimated_absorpt_t_max 0.922

loop_
_space_group_symop_operation_xyz
'x, y, z'
'x, -y+1/2, z+1/2'
'-x, -y, -z'
'-x, y-1/2, -z-1/2'

loop_
_atom_site_type_symbol
_atom_site_label
_atom_site_fract_x
_atom_site_fract_y
_atom_site_fract_z
_atom_site_U_iso_or_equiv
_atom_site_adp_type
_atom_site_calc_flag
_atom_site_occupancy
_atom_site_disorder_assembly
_atom_site_disorder_group
Cu Cu1 0.45669(8) -0.02366(8) -0.14833(8) 0.0433(3) Uani d 1 . .
Cu Cu2 0.000000 0.000000 0.000000 0.0405(3) Uani d 1 . .
C C1 0.2964(7) -0.0113(5) -0.0678(6) 0.0394(13) Uani d 1 . .
N N1 0.1857(6) -0.0090(5) -0.0474(5) 0.0416(11) Uani d 1 . .
C C2 0.4991(6) 0.2789(6) -0.2877(6) 0.0482(14) Uani d 0.5 . .
N N2 0.4823(6) 0.1628(6) -0.2454(6) 0.0425(13) Uani d 0.5 . .
N C2N 0.4991(6) 0.2789(6) -0.2877(6) 0.0482(14) Uani d 0.5 . .
C N2C 0.4823(6) 0.1628(6) -0.2454(6) 0.0425(13) Uani d 0.5 . .
O O11A 0.121(10) 0.212(11) 0.196(7) 0.055(9) Uani d 0.537(8) A 1
H H11A 0.190(14) 0.272(13) 0.207(16) 0.065 Uiso d 0.537(8) A 1
C C12A 0.222(2) 0.126(2) 0.325(2) 0.053(3) Uani d 0.463(8) A 1
H H12A 0.315574 0.094938 0.312100 0.080 Uiso calc 0.463(8) A 1
H H12B 0.248953 0.182727 0.415081 0.080 Uiso calc 0.463(8) A 1
C C13A 0.1207(13) -0.0068(11) 0.3227(11) 0.0373(19) Uani d 0.537(8) A 1
H H13A 0.017617 0.026093 0.312321 0.056 Uiso calc 0.537(8) A 1
N N14A 0.1135(5) -0.1060(5) 0.1972(5) 0.0448(12) Uani d 0.537(8) A 1
H H14A 0.064638 -0.190114 0.200746 0.067 Uiso calc 0.537(8) A 1
H H14B 0.208310 -0.129292 0.204899 0.067 Uiso calc 0.537(8) A 1
C C15A 0.199(3) -0.092(4) 0.467(4) 0.075(7) Uani d 0.537(8) A 1
H H15A 0.204104 -0.029338 0.548490 0.113 Uiso calc 0.537(8) A 1
H H15B 0.140548 -0.180008 0.466991 0.113 Uiso calc 0.537(8) A 1
H H15C 0.300891 -0.119842 0.476832 0.113 Uiso calc 0.537(8) A 1
O O11B 0.132(12) 0.213(13) 0.175(8) 0.055(9) Uani d 0.463(8) A 2
H H11B 0.211(14) 0.232(17) 0.162(16) 0.065 Uiso d 0.463(8) A 2
C C12B 0.1572(18) 0.137(2) 0.316(2) 0.053(3) Uani d 0.537(8) A 2
H H12C 0.060844 0.130492 0.330578 0.080 Uiso calc 0.537(8) A 2
H H12D 0.228706 0.194823 0.396615 0.080 Uiso calc 0.537(8) A 2
C C13B 0.2200(15) -0.0148(12) 0.3157(13) 0.0373(19) Uani d 0.463(8) A 2
H H13B 0.312585 -0.002539 0.293205 0.056 Uiso calc 0.463(8) A 2
N N14B 0.1135(5) -0.1060(5) 0.1972(5) 0.0448(12) Uani d 0.463(8) A 2
H H14C 0.043546 -0.143775 0.228563 0.067 Uiso calc 0.463(8) A 2
H H14D 0.165766 -0.182183 0.180980 0.067 Uiso calc 0.463(8) A 2
C C15B 0.271(3) -0.088(4) 0.464(5) 0.075(7) Uani d 0.463(8) A 2
H H15D 0.310254 -0.185476 0.458921 0.113 Uiso calc 0.463(8) A 2
H H15E 0.349447 -0.028548 0.534644 0.113 Uiso calc 0.463(8) A 2
H H15F 0.184552 -0.096094 0.493930 0.113 Uiso calc 0.463(8) A 2

loop_
_atom_site_aniso_label
_atom_site_aniso_U_11
_atom_site_aniso_U_22
_atom_site_aniso_U_33
_atom_site_aniso_U_12
_atom_site_aniso_U_13
_atom_site_aniso_U_23
Cu1 0.0462(5) 0.0420(4) 0.0483(5) -0.0008(3) 0.0252(4) -0.0008(3)
Cu2 0.0340(6) 0.0501(6) 0.0400(6) 0.0018(4) 0.0168(4) 0.0005(4)
C1 0.041(3) 0.033(3) 0.053(4) 0.001(2) 0.027(3) 0.005(2)
N1 0.036(3) 0.049(3) 0.042(3) 0.002(2) 0.018(2) 0.002(2)
C2 0.044(3) 0.051(4) 0.050(4) 0.000(3) 0.019(3) 0.001(3)
N2 0.046(3) 0.035(3) 0.047(3) -0.004(2) 0.019(3) 0.004(2)
C2N 0.044(3) 0.051(4) 0.050(4) 0.000(3) 0.019(3) 0.001(3)
N2C 0.046(3) 0.035(3) 0.047(3) -0.004(2) 0.019(3) 0.004(2)
O11A 0.066(10) 0.045(3) 0.059(14) -0.008(6) 0.031(10) 0.004(11)
C12A 0.058(8) 0.045(4) 0.056(4) 0.002(6) 0.019(6) 0.001(3)
C13A 0.042(4) 0.040(4) 0.036(3) 0.001(4) 0.022(4) -0.004(3)
N14A 0.047(3) 0.044(3) 0.043(3) -0.001(2) 0.016(2) -0.002(2)
C15A 0.10(2) 0.056(5) 0.048(5) -0.001(13) 0.003(15) 0.003(4)
O11B 0.066(10) 0.045(3) 0.059(14) -0.008(6) 0.031(10) 0.004(11)
C12B 0.058(8) 0.045(4) 0.056(4) 0.002(6) 0.019(6) 0.001(3)
C13B 0.042(4) 0.040(4) 0.036(3) 0.001(4) 0.022(4) -0.004(3)
N14B 0.047(3) 0.044(3) 0.043(3) -0.001(2) 0.016(2) -0.002(2)
C15B 0.10(2) 0.056(5) 0.048(5) -0.001(13) 0.003(15) 0.003(4)

loop_
_atom_type_symbol
_atom_type_description
_atom_type_scat_dispersion_real
_atom_type_scat_dispersion_imag
_atom_type_scat_source
Cu Cu 0.3201 1.2651 'International Tables Vol C Tables 4.2.6.8 and 6.1.1.4'
O O 0.0106 0.0060 'International Tables Vol C Tables 4.2.6.8 and 6.1.1.4'
N N 0.0061 0.0033 'International Tables Vol C Tables 4.2.6.8 and 6.1.1.4'
C C 0.0033 0.0016 'International Tables Vol C Tables 4.2.6.8 and 6.1.1.4'
H H 0.0000 0.0000 'International Tables Vol C Tables 4.2.6.8 and 6.1.1.4'

loop_
_geom_angle_atom_site_label_1
_geom_angle_atom_site_label_2
_geom_angle_atom_site_label_3
_geom_angle_site_symmetry_1
_geom_angle_site_symmetry_3
_geom_angle
_geom_angle_publ_flag
C1 Cu1 C2 . 4_655 117.8(2) ?
C1 Cu1 N2 . . 113.5(2) ?
C2 Cu1 N2 4_655 . 121.7(2) ?
C1 Cu1 C1 . 3_655 105.1(2) ?
C2 Cu1 C1 4_655 3_655 98.19(19) ?
N2 Cu1 C1 . 3_655 93.39(19) ?
C1 Cu1 Cu1 . 3_655 61.80(18) ?
C2 Cu1 Cu1 4_655 3_655 117.51(16) ?
N2 Cu1 Cu1 . 3_655 109.72(16) ?
C1 Cu1 Cu1 3_655 3_655 43.34(13) ?
N1 Cu2 N1 3 . 180.0(2) ?
N1 Cu2 N14A 3 3 90.66(18) ?
N1 Cu2 N14A . 3 89.34(18) ?
N1 Cu2 N14B 3 . 89.34(18) ?
N1 Cu2 N14B . . 90.66(18) ?
N1 Cu2 N14A 3 . 89.34(18) ?
N1 Cu2 N14A . . 90.66(18) ?
N14A Cu2 N14A 3 . 180.0 ?
N1 Cu2 O11A 3 . 89(2) ?
N1 Cu2 O11A . . 91(2) ?
N14A Cu2 O11A 3 . 106.4(8) ?
N14A Cu2 O11A . . 73.6(8) ?
N1 Cu2 O11B 3 . 93(3) ?
N1 Cu2 O11B . . 87(3) ?
N14B Cu2 O11B . . 76.5(8) ?
N1 C1 Cu1 . . 167.2(6) ?
N1 C1 Cu1 . 3_655 118.0(5) ?
Cu1 C1 Cu1 . 3_655 74.9(2) ?
C1 N1 Cu2 . . 176.5(5) ?
N2 C2 Cu1 . 4_665 176.0(5) ?
C2 N2 Cu1 . . 172.6(5) ?
C12A O11A Cu2 . . 102(5) ?
C12A O11A H11A . . 91(10) ?
Cu2 O11A H11A . . 132(10) ?
C13A C12A O11A . . 101(4) ?
C13A C12A H12A . . 111.5 ?
O11A C12A H12A . . 111.5 ?
C13A C12A H12B . . 111.5 ?
O11A C12A H12B . . 111.5 ?
H12A C12A H12B . . 109.3 ?
N14A C13A C12A . . 108.0(10) ?
N14A C13A C15A . . 108.8(14) ?
C12A C13A C15A . . 107.4(14) ?
N14A C13A H13A . . 110.9 ?
C12A C13A H13A . . 110.9 ?
C15A C13A H13A . . 110.9 ?
C13A N14A Cu2 . . 110.2(5) ?
C13A N14A H14A . . 109.6 ?
Cu2 N14A H14A . . 109.6 ?
C13A N14A H14B . . 109.6 ?
Cu2 N14A H14B . . 109.6 ?
H14A N14A H14B . . 108.1 ?
C13A C15A H15A . . 109.5 ?
C13A C15A H15B . . 109.5 ?
H15A C15A H15B . . 109.5 ?
C13A C15A H15C . . 109.5 ?
H15A C15A H15C . . 109.5 ?
H15B C15A H15C . . 109.5 ?
C12B O11B Cu2 . . 99(6) ?
C12B O11B H11B . . 114(10) ?
Cu2 O11B H11B . . 106(10) ?
O11B C12B C13B . . 110(5) ?
O11B C12B H12C . . 109.6 ?
C13B C12B H12C . . 109.6 ?
O11B C12B H12D . . 109.6 ?
C13B C12B H12D . . 109.6 ?
H12C C12B H12D . . 108.1 ?
C15B C13B C12B . . 112.3(18) ?
C15B C13B N14B . . 113.5(16) ?
C12B C13B N14B . . 111.1(10) ?
C15B C13B H13B . . 106.5 ?
C12B C13B H13B . . 106.5 ?
N14B C13B H13B . . 106.5 ?
C13B N14B Cu2 . . 116.5(5) ?
C13B N14B H14C . . 108.2 ?
Cu2 N14B H14C . . 108.2 ?
C13B N14B H14D . . 108.2 ?
Cu2 N14B H14D . . 108.2 ?
H14C N14B H14D . . 107.3 ?
C13B C15B H15D . . 109.5 ?
C13B C15B H15E . . 109.5 ?
H15D C15B H15E . . 109.5 ?
C13B C15B H15F . . 109.5 ?
H15D C15B H15F . . 109.5 ?
H15E C15B H15F . . 109.5 ?

loop_
_geom_bond_atom_site_label_1
_geom_bond_atom_site_label_2
_geom_bond_site_symmetry_2
_geom_bond_distance
_geom_bond_publ_flag
Cu1 C1 . 1.948(6) ?
Cu1 C2 4_655 1.973(5) ?
Cu1 N2 . 1.982(5) ?
Cu1 C1 3_655 2.502(6) ?
Cu1 Cu1 3_655 2.7403(14) ?
Cu2 N1 . 1.969(5) ?
Cu2 N14B . 2.054(5) ?
Cu2 N14A . 2.054(5) ?
Cu2 O11A . 2.64(11) ?
Cu2 O11B . 2.56(13) ?
C1 N1 . 1.130(8) ?
C2 N2 . 1.152(7) ?
O11A C12A . 1.47(3) ?
O11A H11A . 0.82(2) ?
C12A C13A . 1.52(2) ?
C12A H12A . 0.9700 ?
C12A H12B . 0.9700 ?
C13A N14A . 1.497(10) ?
C13A C15A . 1.53(4) ?
C13A H13A . 0.9800 ?
N14A H14A . 0.8900 ?
N14A H14B . 0.8900 ?
C15A H15A . 0.9600 ?
C15A H15B . 0.9600 ?
C15A H15C . 0.9600 ?
O11B C12B . 1.47(3) ?
O11B H11B . 0.82(2) ?
C12B C13B . 1.49(2) ?
C12B H12C . 0.9700 ?
C12B H12D . 0.9700 ?
C13B C15B . 1.50(4) ?
C13B N14B . 1.463(13) ?
C13B H13B . 0.9800 ?
N14B H14C . 0.8900 ?
N14B H14D . 0.8900 ?
C15B H15D . 0.9600 ?
C15B H15E . 0.9600 ?
C15B H15F . 0.9600 ?

loop_
_geom_hbond_atom_site_label_D
_geom_hbond_atom_site_label_H
_geom_hbond_atom_site_label_A
_geom_hbond_site_symmetry_A
_geom_hbond_distance_DH
_geom_hbond_distance_HA
_geom_hbond_distance_DA
_geom_hbond_angle_DHA
_geom_hbond_publ_flag
N14A H14A O11A 4_556 0.89 2.48 3.21(11) 140.1 yes
O11B H11B N2 2 0.82(2) 2.54(13) 3.28(11) 150(13) yes
C12A H12A C2N 2 0.97 2.54 3.29(2) 134.1 yes

loop_
_geom_torsion_atom_site_label_1
_geom_torsion_atom_site_label_2
_geom_torsion_atom_site_label_3
_geom_torsion_atom_site_label_4
_geom_torsion_site_symmetry_1
_geom_torsion_site_symmetry_2
_geom_torsion_site_symmetry_3
_geom_torsion_site_symmetry_4
_geom_torsion
_geom_torsion_publ_flag
Cu2 O11A C12A C13A . . . . -42(4) ?
O11A C12A C13A N14A . . . . 73(4) ?
O11A C12A C13A C15A . . . . -169(5) ?
C12A C13A N14A Cu2 . . . . -66.5(10) ?
C15A C13A N14A Cu2 . . . . 177.3(10) ?
Cu2 O11B C12B C13B . . . . 46(5) ?
O11B C12B C13B C15B . . . . 171(5) ?
O11B C12B C13B N14B . . . . -61(5) ?
C15B C13B N14B Cu2 . . . . 166.7(14) ?
C12B C13B N14B Cu2 . . . . 39.0(12) ?
